data_7021507
loop_
_publ_author_name
'Kleinw\"achter, Michael'
'Vendier, Laure'
'Dinoi, Chiara'
'Etienne, Michel'

_publ_section_title
;
 Tuning stoichiometry and supramolecular assembly in perfluorinated
 indazolato coinage metal complexes.
;
_journal_issue 28
_journal_name_full 'Dalton transactions (Cambridge, England : 2003)'
_journal_page_first 10102
_journal_page_last 10105
_journal_paper_doi 10.1039/c3dt50793a
_journal_volume 42
_journal_year 2013
_chemical_compound_source 'synthesis as described'
_chemical_formula_moiety 'C27 Ag3 F27 N6, 2(C7 H8)'
_chemical_formula_sum 'C41 H16 Ag3 F27 N6'
_chemical_formula_weight 1429.21
_chemical_name_systematic
;
 ?
;
_space_group_IT_number 2
_symmetry_cell_setting triclinic
_symmetry_Int_Tables_number 2
_symmetry_space_group_name_Hall '-P 1'
_symmetry_space_group_name_H-M 'P -1'
_atom_sites_solution_hydrogens geom
_atom_sites_solution_primary direct
_atom_sites_solution_secondary difmap
_cell_angle_alpha 74.837(3)
_cell_angle_beta 75.239(4)
_cell_angle_gamma 60.808(4)
_cell_formula_units_Z 2
_cell_length_a 12.5640(5)
_cell_length_b 12.8440(4)
_cell_length_c 16.4240(7)
_cell_measurement_reflns_used 8027
_cell_measurement_temperature 180(2)
_cell_measurement_theta_max 29.397
_cell_measurement_theta_min 3.3502
_cell_measurement_wavelength 0.71073
_cell_volume 2207.60(17)
_computing_cell_refinement
;
        CrysAlisPro, Agilent Technologies,
        Version 1.171.35.11 (release 16-05-2011 CrysAlis171 .NET)
        (compiled May 16 2011,17:55:39)
;
_computing_data_collection
;
        CrysAlisPro, Agilent Technologies,
        Version 1.171.35.11 (release 16-05-2011 CrysAlis171 .NET)
        (compiled May 16 2011,17:55:39)
;
_computing_data_reduction
;
        CrysAlisPro, Agilent Technologies,
        Version 1.171.35.11 (release 16-05-2011 CrysAlis171 .NET)
        (compiled May 16 2011,17:55:39)
;
_computing_molecular_graphics 'Ortep-3 for Windows (Farrugia, 1997)'
_computing_publication_material 'WinGX publication routines (Farrugia, 1999)'
_computing_structure_refinement 'SHELXL-97 (Sheldrick, 2008)'
_computing_structure_solution 'SIR92 (Giacovazzo et al, 1993)'
_diffrn_ambient_temperature 180(2)
_diffrn_detector_area_resol_mean 16.1978
_diffrn_measured_fraction_theta_full 0.998
_diffrn_measured_fraction_theta_max 0.998
_diffrn_measurement_device_type 'Xcalibur, Eos, Gemini ultra'
_diffrn_measurement_method '\w scans'
_diffrn_orient_matrix_UB_11 -0.0422453
_diffrn_orient_matrix_UB_12 0.0036396
_diffrn_orient_matrix_UB_13 -0.0234699
_diffrn_orient_matrix_UB_21 0.0136186
_diffrn_orient_matrix_UB_22 -0.0611753
_diffrn_orient_matrix_UB_23 0.0170236
_diffrn_orient_matrix_UB_31 -0.0480586
_diffrn_orient_matrix_UB_32 0.0188408
_diffrn_orient_matrix_UB_33 0.034757
_diffrn_radiation_monochromator graphite
_diffrn_radiation_probe x-ray
_diffrn_radiation_type MoK\a
_diffrn_radiation_wavelength 0.71073
_diffrn_reflns_av_R_equivalents 0.0549
_diffrn_reflns_av_unetI/netI 0.0772
_diffrn_reflns_limit_h_max 15
_diffrn_reflns_limit_h_min -15
_diffrn_reflns_limit_k_max 16
_diffrn_reflns_limit_k_min -16
_diffrn_reflns_limit_l_max 20
_diffrn_reflns_limit_l_min -20
_diffrn_reflns_number 26584
_diffrn_reflns_theta_full 26.37
_diffrn_reflns_theta_max 26.37
_diffrn_reflns_theta_min 3.36
_exptl_absorpt_coefficient_mu 1.474
_exptl_absorpt_correction_T_max 0.987
_exptl_absorpt_correction_T_min 0.895
_exptl_absorpt_correction_type multi-scan
_exptl_absorpt_process_details
;
        CrysAlisPro, Agilent Technologies,
        Version 1.171.35.11 (release 16-05-2011 CrysAlis171 .NET)
        (compiled May 16 2011,17:55:39)
        Empirical absorption correction using spherical harmonics,
 implemented in SCALE3 ABSPACK scaling algorithm.
;
_exptl_crystal_colour colourless
_exptl_crystal_density_diffrn 2.15
_exptl_crystal_density_method 'not measured'
_exptl_crystal_description block
_exptl_crystal_F_000 1376
_exptl_crystal_size_max 0.15
_exptl_crystal_size_mid 0.12
_exptl_crystal_size_min 0.1
_refine_diff_density_max 2.126
_refine_diff_density_min -0.886
_refine_diff_density_rms 0.174
_refine_ls_extinction_method none
_refine_ls_goodness_of_fit_ref 1.093
_refine_ls_hydrogen_treatment constr
_refine_ls_matrix_type full
_refine_ls_number_parameters 696
_refine_ls_number_reflns 8997
_refine_ls_number_restraints 6
_refine_ls_restrained_S_all 1.093
_refine_ls_R_factor_all 0.1017
_refine_ls_R_factor_gt 0.0685
_refine_ls_shift/su_max 0.001
_refine_ls_shift/su_mean 0
_refine_ls_structure_factor_coef Fsqd
_refine_ls_weighting_details 'calc w=1/[\s^2^(Fo^2^)+(0.0308P)^2^+32.3602P] where P=(Fo^2^+2Fc^2^)/3'
_refine_ls_weighting_scheme calc
_refine_ls_wR_factor_gt 0.1474
_refine_ls_wR_factor_ref 0.1608
_reflns_number_gt 6552
_reflns_number_total 8997
_reflns_threshold_expression >2\s(I)
_cod_data_source_file c3dt50793a.txt
_cod_data_source_block chiara150911
_cod_original_cell_volume 2207.60(15)
_cod_database_code 7021507

loop_
_symmetry_equiv_pos_as_xyz
'x, y, z'
'-x, -y, -z'

loop_
_atom_site_label
_atom_site_type_symbol
_atom_site_fract_x
_atom_site_fract_y
_atom_site_fract_z
_atom_site_U_iso_or_equiv
_atom_site_adp_type
_atom_site_occupancy
_atom_site_symmetry_multiplicity
_atom_site_calc_flag
_atom_site_refinement_flags
C1 C 0.1223(8) 0.6498(8) 0.2075(6) 0.032(2) Uani 1 1 d .
C2 C 0.2282(8) 0.5693(8) 0.2588(6) 0.0244(19) Uani 1 1 d .
C3 C 0.3441(8) 0.4920(7) 0.2083(5) 0.0219(18) Uani 1 1 d .
C4 C 0.4330(8) 0.5232(7) 0.1505(5) 0.0200(17) Uani 1 1 d .
C5 C 0.5190(7) 0.4161(7) 0.1199(5) 0.0179(17) Uani 1 1 d .
C6 C 0.6229(7) 0.4110(7) 0.0605(5) 0.0197(17) Uani 1 1 d .
C7 C 0.6366(8) 0.5130(7) 0.0321(5) 0.0219(18) Uani 1 1 d .
C8 C 0.5512(8) 0.6203(7) 0.0620(6) 0.0246(19) Uani 1 1 d .
C9 C 0.4497(8) 0.6284(7) 0.1206(6) 0.0241(19) Uani 1 1 d .
C11 C 0.7538(9) -0.3914(8) 0.2890(6) 0.031(2) Uani 1 1 d .
C12 C 0.7042(8) -0.3361(7) 0.2037(6) 0.026(2) Uani 1 1 d .
C13 C 0.7250(8) -0.2292(7) 0.1560(6) 0.0222(18) Uani 1 1 d .
C14 C 0.8181(7) -0.2197(7) 0.0906(5) 0.0204(18) Uani 1 1 d .
C15 C 0.7857(8) -0.0960(7) 0.0749(5) 0.0210(18) Uani 1 1 d .
C16 C 0.8547(8) -0.0474(8) 0.0117(6) 0.0235(19) Uani 1 1 d .
C17 C 0.9541(8) -0.1223(8) -0.0352(6) 0.0253(19) Uani 1 1 d .
C18 C 0.9891(8) -0.2464(8) -0.0199(6) 0.026(2) Uani 1 1 d .
C19 C 0.9222(8) -0.2941(7) 0.0411(6) 0.0240(19) Uani 1 1 d .
C21 C 0.1466(10) 0.2821(10) 0.5350(8) 0.047(3) Uani 1 1 d .
C22 C 0.0983(9) 0.2473(9) 0.4760(6) 0.029(2) Uani 1 1 d .
C23 C 0.1797(7) 0.1309(7) 0.4451(5) 0.0191(17) Uani 1 1 d .
C24 C 0.1830(8) 0.0162(8) 0.4781(5) 0.0213(18) Uani 1 1 d .
C25 C 0.2800(8) -0.0581(8) 0.4228(5) 0.0240(19) Uani 1 1 d .
C26 C 0.3123(9) -0.1823(9) 0.4303(6) 0.033(2) Uani 1 1 d .
C28 C 0.1428(11) -0.1461(11) 0.5573(7) 0.045(3) Uani 1 1 d .
C29 C 0.1169(8) -0.0303(9) 0.5458(6) 0.030(2) Uani 1 1 d .
C51 C 0.3343(9) 0.9909(8) 0.1345(6) 0.027(2) Uani 1 1 d .
H51 H 0.3967 0.9175 0.1162 0.033 Uiso 1 1 calc R
C52 C 0.3440(9) 1.0980(8) 0.1036(6) 0.028(2) Uani 1 1 d .
H52 H 0.4141 1.0976 0.0641 0.034 Uiso 1 1 calc R
C53 C 0.2527(8) 1.2052(8) 0.1298(6) 0.027(2) Uani 1 1 d .
H53 H 0.2604 1.2778 0.1082 0.033 Uiso 1 1 calc R
C54 C 0.1493(8) 1.2071(8) 0.1878(6) 0.027(2) Uani 1 1 d .
C55 C 0.1401(8) 1.1011(8) 0.2194(6) 0.0244(19) Uani 1 1 d .
H55 H 0.0707 1.1014 0.2597 0.029 Uiso 1 1 calc R
C56 C 0.2315(8) 0.9933(8) 0.1928(6) 0.0253(19) Uani 1 1 d .
H56 H 0.2236 0.9208 0.2147 0.03 Uiso 1 1 calc R
C57 C 0.0484(10) 1.3244(8) 0.2136(7) 0.038(2) Uani 1 1 d .
H57A H -0.0266 1.3152 0.2393 0.057 Uiso 1 1 calc R
H57B H 0.0319 1.3877 0.1632 0.057 Uiso 1 1 calc R
H57C H 0.074 1.3469 0.2552 0.057 Uiso 1 1 calc R
F27 F 0.2748(6) -0.3432(5) 0.5104(4) 0.0500(16) Uani 1 1 d .
C66 C 0.7400(11) 0.2002(12) 0.2583(7) 0.060(4) Uani 1 1 d D
H66 H 0.8044 0.2043 0.2145 0.071 Uiso 1 1 calc R
C62 C 0.6325(14) 0.0876(15) 0.3475(10) 0.101(7) Uani 1 1 d D
H62 H 0.6228 0.0157 0.3639 0.121 Uiso 1 1 calc R
C63 C 0.5525(13) 0.1877(14) 0.3845(9) 0.076(5) Uani 1 1 d D
H63 H 0.4881 0.1831 0.4282 0.091 Uiso 1 1 calc R
C64 C 0.5610(11) 0.2952(12) 0.3613(9) 0.071(4) Uani 1 1 d D
N1 N 0.3782(6) 0.3753(6) 0.2101(4) 0.0202(15) Uani 1 1 d .
N2 N 0.4844(6) 0.3271(6) 0.1558(4) 0.0205(15) Uani 1 1 d .
N3 N 0.6805(6) -0.0363(6) 0.1268(5) 0.0208(15) Uani 1 1 d .
N4 N 0.6453(7) -0.1190(6) 0.1763(5) 0.0237(16) Uani 1 1 d .
N5 N 0.3325(7) 0.0045(7) 0.3642(5) 0.0259(17) Uani 1 1 d .
N6 N 0.2698(7) 0.1219(6) 0.3792(5) 0.0223(15) Uani 1 1 d .
Ag1 Ag 0.58300(6) 0.14426(5) 0.14488(4) 0.02301(17) Uani 1 1 d .
Ag2 Ag 0.31866(7) 0.25055(6) 0.29273(4) 0.02737(18) Uani 1 1 d .
Ag3 Ag 0.47740(6) -0.05336(6) 0.26321(4) 0.02665(18) Uani 1 1 d .
F1 F 0.1518(5) 0.7206(5) 0.1422(4) 0.0409(14) Uani 1 1 d .
F2 F 0.0218(5) 0.7189(5) 0.2553(4) 0.0434(15) Uani 1 1 d .
F3 F 0.0940(5) 0.5800(5) 0.1779(4) 0.0373(13) Uani 1 1 d .
F4 F 0.2457(5) 0.6437(5) 0.2928(3) 0.0355(13) Uani 1 1 d .
F5 F 0.1878(5) 0.5012(5) 0.3248(3) 0.0342(13) Uani 1 1 d .
F6 F 0.7038(4) 0.3080(4) 0.0307(3) 0.0245(11) Uani 1 1 d .
F7 F 0.7328(4) 0.5144(4) -0.0272(3) 0.0265(11) Uani 1 1 d .
F8 F 0.5696(5) 0.7197(4) 0.0314(3) 0.0264(11) Uani 1 1 d .
F9 F 0.3696(5) 0.7324(4) 0.1473(3) 0.0294(12) Uani 1 1 d .
F11 F 0.8732(5) -0.4230(5) 0.2774(4) 0.0372(13) Uani 1 1 d .
F12 F 0.6954(5) -0.3108(5) 0.3421(3) 0.0356(13) Uani 1 1 d .
F13 F 0.7369(6) -0.4880(5) 0.3251(4) 0.0445(15) Uani 1 1 d .
F14 F 0.7594(5) -0.4252(4) 0.1561(3) 0.0316(12) Uani 1 1 d .
F15 F 0.5820(5) -0.3064(5) 0.2214(3) 0.0293(12) Uani 1 1 d .
F16 F 0.8181(5) 0.0731(4) -0.0050(4) 0.0341(13) Uani 1 1 d .
F17 F 1.0229(5) -0.0808(5) -0.0982(3) 0.0335(13) Uani 1 1 d .
F18 F 1.0883(5) -0.3164(5) -0.0706(4) 0.0354(13) Uani 1 1 d .
F19 F 0.9596(5) -0.4145(4) 0.0525(4) 0.0326(13) Uani 1 1 d .
F21 F 0.0702(6) 0.3869(6) 0.5620(4) 0.0533(17) Uani 1 1 d .
F22 F 0.2519(6) 0.2859(6) 0.4978(5) 0.0573(19) Uani 1 1 d .
F23 F 0.1731(7) 0.1944(6) 0.6062(4) 0.0590(19) Uani 1 1 d .
F24 F -0.0126(5) 0.2556(6) 0.5185(4) 0.0499(17) Uani 1 1 d .
F25 F 0.0739(6) 0.3439(5) 0.4113(4) 0.0512(17) Uani 1 1 d .
F26 F 0.4022(6) -0.2475(5) 0.3771(4) 0.0514(17) Uani 1 1 d .
F28 F 0.0924(6) -0.2053(5) 0.6182(4) 0.0469(16) Uani 1 1 d .
F29 F 0.0266(6) 0.0324(6) 0.6036(4) 0.0454(15) Uani 1 1 d .
C61 C 0.7276(14) 0.0942(13) 0.2856(9) 0.068(4) Uani 1 1 d D
H61 H 0.7862 0.0244 0.2611 0.082 Uiso 1 1 calc R
C165 C 0.6561(12) 0.2988(11) 0.2966(8) 0.069(4) Uani 1 1 d D
H165 H 0.6632 0.372 0.2783 0.082 Uiso 1 1 calc R
C67 C 0.4715(17) 0.4022(18) 0.4063(13) 0.119(8) Uani 1 1 d .
H67A H 0.3868 0.4199 0.4048 0.178 Uiso 1 1 calc R
H67B H 0.4849 0.4729 0.3773 0.178 Uiso 1 1 calc R
H67C H 0.4851 0.383 0.4657 0.178 Uiso 1 1 calc R
C27 C 0.2472(10) -0.2249(9) 0.4976(8) 0.043(3) Uani 1 1 d .

loop_
_atom_site_aniso_label
_atom_site_aniso_U_11
_atom_site_aniso_U_22
_atom_site_aniso_U_33
_atom_site_aniso_U_23
_atom_site_aniso_U_13
_atom_site_aniso_U_12
C1 0.026(5) 0.029(5) 0.035(6) -0.006(4) 0.003(4) -0.011(4)
C2 0.030(5) 0.022(4) 0.022(5) -0.008(4) 0.002(4) -0.013(4)
C3 0.023(4) 0.018(4) 0.022(5) -0.005(3) 0.002(4) -0.009(3)
C4 0.024(4) 0.020(4) 0.021(4) -0.001(3) -0.006(3) -0.014(4)
C5 0.018(4) 0.019(4) 0.019(4) 0.000(3) -0.007(3) -0.010(3)
C6 0.017(4) 0.018(4) 0.022(4) -0.004(3) -0.006(3) -0.004(3)
C7 0.022(4) 0.023(4) 0.020(4) -0.001(3) -0.005(3) -0.009(4)
C8 0.026(5) 0.020(4) 0.031(5) -0.001(4) -0.008(4) -0.012(4)
C9 0.024(4) 0.017(4) 0.027(5) -0.004(3) -0.005(4) -0.005(4)
C11 0.032(5) 0.029(5) 0.036(6) 0.003(4) -0.011(4) -0.019(4)
C12 0.021(4) 0.018(4) 0.037(5) -0.009(4) 0.000(4) -0.008(4)
C13 0.026(4) 0.013(4) 0.026(5) 0.002(3) -0.014(4) -0.005(3)
C14 0.018(4) 0.019(4) 0.025(5) -0.005(3) -0.007(3) -0.007(3)
C15 0.020(4) 0.019(4) 0.024(5) -0.002(3) -0.003(3) -0.010(3)
C16 0.023(4) 0.022(4) 0.026(5) -0.004(4) -0.007(4) -0.009(4)
C17 0.022(4) 0.030(5) 0.024(5) -0.006(4) -0.004(4) -0.010(4)
C18 0.016(4) 0.028(5) 0.027(5) -0.011(4) -0.005(4) -0.002(4)
C19 0.032(5) 0.020(4) 0.023(5) -0.004(3) -0.014(4) -0.009(4)
C21 0.038(6) 0.042(6) 0.052(7) -0.016(5) 0.013(5) -0.017(5)
C22 0.031(5) 0.037(5) 0.018(5) -0.003(4) 0.006(4) -0.021(4)
C23 0.022(4) 0.026(4) 0.016(4) -0.004(3) -0.005(3) -0.015(4)
C24 0.020(4) 0.028(5) 0.017(4) 0.002(3) -0.004(3) -0.014(4)
C25 0.031(5) 0.030(5) 0.012(4) 0.001(3) -0.003(4) -0.017(4)
C26 0.025(5) 0.034(5) 0.034(6) -0.001(4) 0.000(4) -0.013(4)
C28 0.065(8) 0.064(7) 0.031(6) 0.023(5) -0.024(5) -0.057(7)
C29 0.023(5) 0.048(6) 0.024(5) -0.012(4) 0.001(4) -0.018(4)
C51 0.034(5) 0.019(4) 0.027(5) -0.002(4) -0.008(4) -0.009(4)
C52 0.030(5) 0.025(5) 0.033(5) -0.002(4) -0.005(4) -0.016(4)
C53 0.036(5) 0.022(4) 0.030(5) 0.003(4) -0.008(4) -0.020(4)
C54 0.031(5) 0.027(5) 0.025(5) -0.002(4) -0.012(4) -0.012(4)
C55 0.026(5) 0.026(5) 0.022(5) -0.005(4) 0.001(4) -0.014(4)
C56 0.028(5) 0.026(5) 0.025(5) -0.001(4) -0.004(4) -0.017(4)
C57 0.045(6) 0.025(5) 0.044(6) -0.008(4) -0.011(5) -0.012(5)
F27 0.052(4) 0.035(3) 0.062(4) -0.002(3) -0.005(3) -0.024(3)
C66 0.043(7) 0.097(11) 0.029(6) 0.000(7) -0.015(5) -0.024(7)
C62 0.122(16) 0.074(12) 0.127(17) 0.016(11) -0.103(15) -0.036(12)
C63 0.063(9) 0.116(14) 0.068(10) 0.029(10) -0.040(8) -0.063(10)
C64 0.039(7) 0.089(11) 0.068(10) -0.028(8) -0.022(7) -0.002(7)
N1 0.025(4) 0.016(3) 0.024(4) -0.002(3) -0.007(3) -0.011(3)
N2 0.025(4) 0.023(4) 0.021(4) -0.003(3) -0.006(3) -0.015(3)
N3 0.014(3) 0.018(3) 0.027(4) -0.007(3) 0.002(3) -0.005(3)
N4 0.028(4) 0.011(3) 0.027(4) -0.003(3) -0.005(3) -0.004(3)
N5 0.030(4) 0.033(4) 0.019(4) -0.004(3) 0.004(3) -0.021(4)
N6 0.027(4) 0.023(4) 0.022(4) -0.002(3) -0.004(3) -0.017(3)
Ag1 0.0236(3) 0.0147(3) 0.0277(4) -0.0024(3) -0.0026(3) -0.0075(3)
Ag2 0.0336(4) 0.0261(4) 0.0249(4) 0.0014(3) -0.0020(3) -0.0191(3)
Ag3 0.0265(4) 0.0247(4) 0.0265(4) -0.0032(3) 0.0014(3) -0.0129(3)
F1 0.034(3) 0.033(3) 0.042(4) 0.003(3) -0.001(3) -0.012(3)
F2 0.029(3) 0.034(3) 0.049(4) -0.013(3) 0.009(3) -0.005(3)
F3 0.031(3) 0.039(3) 0.044(4) -0.012(3) -0.006(3) -0.015(3)
F4 0.043(3) 0.034(3) 0.033(3) -0.018(2) 0.003(3) -0.019(3)
F5 0.036(3) 0.029(3) 0.030(3) -0.004(2) 0.008(2) -0.015(2)
F6 0.021(2) 0.017(2) 0.031(3) -0.008(2) 0.002(2) -0.006(2)
F7 0.022(3) 0.024(3) 0.030(3) -0.001(2) 0.003(2) -0.013(2)
F8 0.035(3) 0.018(2) 0.029(3) -0.001(2) -0.002(2) -0.017(2)
F9 0.029(3) 0.016(2) 0.043(3) -0.010(2) -0.002(2) -0.009(2)
F11 0.032(3) 0.032(3) 0.047(4) 0.002(3) -0.020(3) -0.012(2)
F12 0.044(3) 0.030(3) 0.031(3) -0.006(2) -0.006(3) -0.013(3)
F13 0.059(4) 0.034(3) 0.044(4) 0.013(3) -0.016(3) -0.030(3)
F14 0.037(3) 0.017(2) 0.041(3) -0.008(2) -0.008(3) -0.010(2)
F15 0.026(3) 0.031(3) 0.039(3) -0.004(2) -0.007(2) -0.018(2)
F16 0.036(3) 0.021(3) 0.039(3) -0.002(2) 0.003(2) -0.014(2)
F17 0.025(3) 0.037(3) 0.035(3) -0.004(2) 0.003(2) -0.015(2)
F18 0.025(3) 0.034(3) 0.036(3) -0.011(2) -0.001(2) -0.004(2)
F19 0.033(3) 0.016(2) 0.043(3) -0.014(2) -0.004(2) -0.004(2)
F21 0.055(4) 0.046(4) 0.057(4) -0.027(3) 0.004(3) -0.018(3)
F22 0.043(4) 0.069(5) 0.071(5) -0.032(4) 0.011(3) -0.033(4)
F23 0.075(5) 0.050(4) 0.038(4) -0.007(3) -0.009(3) -0.017(4)
F24 0.030(3) 0.044(4) 0.074(5) -0.016(3) 0.009(3) -0.020(3)
F25 0.063(4) 0.032(3) 0.048(4) -0.012(3) 0.009(3) -0.020(3)
F26 0.045(4) 0.027(3) 0.072(5) -0.016(3) 0.014(3) -0.015(3)
F28 0.046(4) 0.045(4) 0.046(4) -0.002(3) -0.002(3) -0.023(3)
F29 0.043(4) 0.052(4) 0.041(4) -0.009(3) -0.001(3) -0.024(3)
C61 0.066(9) 0.100(12) 0.047(8) -0.005(8) -0.031(7) -0.038(9)
C165 0.089(11) 0.053(8) 0.088(11) 0.007(7) -0.062(9) -0.036(8)
C67 0.089(13) 0.116(16) 0.119(16) -0.059(13) -0.036(12) 0.007(12)
C27 0.039(6) 0.024(5) 0.063(8) -0.006(5) 0.001(5) -0.017(5)

loop_
_atom_type_symbol
_atom_type_description
_atom_type_scat_dispersion_real
_atom_type_scat_dispersion_imag
_atom_type_scat_source
C C 0.0033 0.0016 'International Tables Vol C Tables 4.2.6.8 and 6.1.1.4'
H H 0 0 'International Tables Vol C Tables 4.2.6.8 and 6.1.1.4'
N N 0.0061 0.0033 'International Tables Vol C Tables 4.2.6.8 and 6.1.1.4'
Ag Ag -0.8971 1.1015 'International Tables Vol C Tables 4.2.6.8 and 6.1.1.4'
F F 0.0171 0.0103 'International Tables Vol C Tables 4.2.6.8 and 6.1.1.4'

loop_
_geom_angle_atom_site_label_1
_geom_angle_atom_site_label_2
_geom_angle_atom_site_label_3
_geom_angle
F1 C1 F2 108.2(7)
F1 C1 F3 108.4(8)
F2 C1 F3 107.7(8)
F1 C1 C2 111.7(8)
F2 C1 C2 111.6(8)
F3 C1 C2 109.0(7)
F4 C2 F5 107.1(7)
F4 C2 C3 110.8(7)
F5 C2 C3 111.1(7)
F4 C2 C1 106.4(7)
F5 C2 C1 106.9(7)
C3 C2 C1 114.2(7)
N1 C3 C4 108.5(7)
N1 C3 C2 122.1(7)
C4 C3 C2 129.3(7)
C5 C4 C9 119.7(8)
C5 C4 C3 104.1(7)
C9 C4 C3 136.2(8)
N2 C5 C4 110.1(7)
N2 C5 C6 129.0(8)
C4 C5 C6 120.9(7)
F6 C6 C7 121.3(7)
F6 C6 C5 120.3(7)
C7 C6 C5 118.4(8)
C6 C7 F7 121.0(7)
C6 C7 C8 121.2(8)
F7 C7 C8 117.8(7)
F8 C8 C9 119.2(8)
F8 C8 C7 118.7(8)
C9 C8 C7 122.1(8)
F9 C9 C8 120.6(8)
F9 C9 C4 121.8(8)
C8 C9 C4 117.7(8)
F13 C11 F11 108.6(7)
F13 C11 F12 108.4(8)
F11 C11 F12 108.5(8)
F13 C11 C12 111.2(8)
F11 C11 C12 110.3(8)
F12 C11 C12 109.8(7)
F14 C12 F15 107.5(7)
F14 C12 C13 110.2(7)
F15 C12 C13 111.0(7)
F14 C12 C11 106.5(7)
F15 C12 C11 106.4(7)
C13 C12 C11 114.9(7)
N4 C13 C14 109.3(7)
N4 C13 C12 119.1(8)
C14 C13 C12 131.6(8)
C19 C14 C15 118.0(8)
C19 C14 C13 138.6(8)
C15 C14 C13 103.4(7)
N3 C15 C16 127.9(7)
N3 C15 C14 110.3(7)
C16 C15 C14 121.8(8)
C17 C16 F16 120.9(8)
C17 C16 C15 118.4(8)
F16 C16 C15 120.6(8)
C16 C17 F17 121.2(8)
C16 C17 C18 120.9(8)
F17 C17 C18 117.9(8)
F18 C18 C19 120.9(8)
F18 C18 C17 118.0(8)
C19 C18 C17 121.1(8)
F19 C19 C18 118.6(8)
F19 C19 C14 121.4(8)
C18 C19 C14 119.9(8)
F22 C21 F21 107.9(9)
F22 C21 F23 106.3(10)
F21 C21 F23 107.2(9)
F22 C21 C22 110.5(9)
F21 C21 C22 115.3(10)
F23 C21 C22 109.2(9)
F24 C22 F25 106.4(8)
F24 C22 C23 113.3(8)
F25 C22 C23 112.6(7)
F24 C22 C21 104.7(8)
F25 C22 C21 101.5(8)
C23 C22 C21 117.2(8)
N6 C23 C24 109.8(7)
N6 C23 C22 120.7(7)
C24 C23 C22 129.4(8)
C29 C24 C25 121.3(8)
C29 C24 C23 135.8(8)
C25 C24 C23 102.9(7)
N5 C25 C24 111.1(8)
N5 C25 C26 126.8(8)
C24 C25 C26 122.1(8)
F26 C26 C27 124.9(9)
F26 C26 C25 120.0(8)
C27 C26 C25 115.0(9)
F28 C28 C29 128.2(11)
F28 C28 C27 113.5(9)
C29 C28 C27 118.2(9)
C28 C29 F29 114.6(9)
C28 C29 C24 120.0(9)
F29 C29 C24 125.4(9)
C56 C51 C52 118.8(8)
C56 C51 H51 120.6
C52 C51 H51 120.6
C53 C52 C51 120.6(9)
C53 C52 H52 119.7
C51 C52 H52 119.7
C52 C53 C54 120.3(8)
C52 C53 H53 119.9
C54 C53 H53 119.9
C55 C54 C53 119.3(8)
C55 C54 C57 120.7(9)
C53 C54 C57 120.0(8)
C54 C55 C56 120.6(8)
C54 C55 H55 119.7
C56 C55 H55 119.7
C51 C56 C55 120.5(8)
C51 C56 H56 119.8
C55 C56 H56 119.8
C54 C57 H57A 109.5
C54 C57 H57B 109.5
H57A C57 H57B 109.5
C54 C57 H57C 109.5
H57A C57 H57C 109.5
H57B C57 H57C 109.5
C165 C66 C61 118.0(12)
C165 C66 H66 121
C61 C66 H66 121
C63 C62 C61 118.0(15)
C63 C62 H62 121
C61 C62 H62 121
C62 C63 C64 123.1(14)
C62 C63 H63 118.4
C64 C63 H63 118.4
C63 C64 C165 116.8(12)
C63 C64 C67 120.7(15)
C165 C64 C67 122.4(15)
C3 N1 N2 110.3(7)
C3 N1 Ag2 133.0(6)
N2 N1 Ag2 115.8(5)
N1 N2 C5 107.1(6)
N1 N2 Ag1 124.5(5)
C5 N2 Ag1 128.0(6)
N4 N3 C15 107.2(6)
N4 N3 Ag1 120.4(5)
C15 N3 Ag1 132.2(5)
N3 N4 C13 109.7(7)
N3 N4 Ag3 116.8(5)
C13 N4 Ag3 133.4(6)
C25 N5 N6 107.0(7)
C25 N5 Ag3 129.4(6)
N6 N5 Ag3 123.6(5)
C23 N6 N5 109.2(6)
C23 N6 Ag2 132.9(6)
N5 N6 Ag2 117.6(5)
N2 Ag1 N3 176.8(3)
N2 Ag1 Ag3 120.34(19)
N3 Ag1 Ag3 61.23(18)
N6 Ag2 N1 176.1(3)
N5 Ag3 N4 169.9(3)
N5 Ag3 Ag1 118.2(2)
N4 Ag3 Ag1 61.35(18)
C62 C61 C66 121.7(15)
C62 C61 H61 119.1
C66 C61 H61 119.1
C66 C165 C64 122.3(12)
C66 C165 H165 118.9
C64 C165 H165 118.9
C64 C67 H67A 109.5
C64 C67 H67B 109.5
H67A C67 H67B 109.5
C64 C67 H67C 109.5
H67A C67 H67C 109.5
H67B C67 H67C 109.5
F27 C27 C26 118.5(9)
F27 C27 C28 118.1(9)
C26 C27 C28 123.3(9)

loop_
_geom_bond_atom_site_label_1
_geom_bond_atom_site_label_2
_geom_bond_distance
C1 F1 1.316(10)
C1 F2 1.329(10)
C1 F3 1.340(11)
C1 C2 1.524(13)
C2 F4 1.349(10)
C2 F5 1.362(10)
C2 C3 1.482(11)
C3 N1 1.337(10)
C3 C4 1.416(11)
C4 C5 1.396(11)
C4 C9 1.410(11)
C5 N2 1.358(10)
C5 C6 1.401(11)
C6 F6 1.341(9)
C6 C7 1.349(11)
C7 F7 1.350(9)
C7 C8 1.391(12)
C8 F8 1.351(9)
C8 C9 1.365(12)
C9 F9 1.327(9)
C11 F13 1.321(10)
C11 F11 1.325(10)
C11 F12 1.333(11)
C11 C12 1.532(13)
C12 F14 1.349(10)
C12 F15 1.359(10)
C12 C13 1.499(11)
C13 N4 1.346(10)
C13 C14 1.402(12)
C14 C19 1.389(12)
C14 C15 1.402(11)
C15 N3 1.356(10)
C15 C16 1.397(12)
C16 C17 1.342(12)
C16 F16 1.353(9)
C17 F17 1.345(10)
C17 C18 1.399(12)
C18 F18 1.352(9)
C18 C19 1.356(13)
C19 F19 1.354(9)
C21 F22 1.327(12)
C21 F21 1.328(12)
C21 F23 1.374(13)
C21 C22 1.516(16)
C22 F24 1.357(10)
C22 F25 1.366(11)
C22 C23 1.476(12)
C23 N6 1.334(10)
C23 C24 1.413(11)
C24 C29 1.397(12)
C24 C25 1.406(12)
C25 N5 1.340(10)
C25 C26 1.419(13)
C26 F26 1.303(11)
C26 C27 1.360(14)
C28 F28 1.315(11)
C28 C29 1.329(15)
C28 C27 1.510(16)
C29 F29 1.340(11)
C51 C56 1.390(12)
C51 C52 1.390(12)
C51 H51 0.95
C52 C53 1.384(13)
C52 H52 0.95
C53 C54 1.395(13)
C53 H53 0.95
C54 C55 1.375(12)
C54 C57 1.502(13)
C55 C56 1.391(12)
C55 H55 0.95
C56 H56 0.95
C57 H57A 0.98
C57 H57B 0.98
C57 H57C 0.98
F27 C27 1.352(11)
C66 C165 1.373(9)
C66 C61 1.389(9)
C66 H66 0.95
C62 C63 1.367(9)
C62 C61 1.380(9)
C62 H62 0.95
C63 C64 1.382(9)
C63 H63 0.95
C64 C165 1.394(9)
C64 C67 1.52(2)
N1 N2 1.354(10)
N1 Ag2 2.118(7)
N2 Ag1 2.086(7)
N3 N4 1.345(9)
N3 Ag1 2.091(7)
N4 Ag3 2.135(7)
N5 N6 1.375(10)
N5 Ag3 2.099(7)
N6 Ag2 2.108(7)
Ag1 Ag3 3.3721(9)
C61 H61 0.95
C165 H165 0.95
C67 H67A 0.98
C67 H67B 0.98
C67 H67C 0.98
